data_4310205
loop_
_publ_author_name
'Hiromi Araki'
'Kiyoshi Tsuge'
'Yoichi Sasaki'
'Shoji Ishizaka'
'Noboru Kitamura'

_publ_section_title
;
Luminescence Ranging from Red to Blue: A Series of Copper(I)-Halide
Complexes Having Rhombic {Cu2(\m-X)2} (X = Br and I) Units
with N-Heteroaromatic Ligands
;
_journal_name_full 'Inorganic Chemistry'
_journal_page_first 9667
_journal_page_last 9675
_journal_paper_doi 10.1021/ic0510359
_journal_volume 44
_journal_year 2005
_chemical_formula_moiety 'C44 H36 Br2 Cu2 N2 P2 '
_chemical_formula_sum 'C44 H36 Br2 Cu2 N2 P2'
_chemical_formula_weight 941.63
_space_group_IT_number 2
_symmetry_cell_setting triclinic
_symmetry_Int_Tables_number 2
_symmetry_space_group_name_Hall '-P 1'
_symmetry_space_group_name_H-M 'P -1'
_cell_angle_alpha 74.781(7)
_cell_angle_beta 71.636(6)
_cell_angle_gamma 69.557(6)
_cell_formula_units_Z 4
_cell_length_a 15.269(2)
_cell_length_b 15.255(2)
_cell_length_c 19.038(2)
_cell_measurement_reflns_used 13375
_cell_measurement_temperature 153.1
_cell_measurement_theta_max 27.5
_cell_measurement_theta_min 3.0
_cell_volume 3885.2(9)
_computing_cell_refinement CRYSTALCLEAR
_computing_data_collection CRYSTALCLEAR
_computing_data_reduction 'teXsan Ver. 1.11'
_computing_publication_material 'teXsan Ver. 1.11'
_computing_structure_refinement 'teXsan Ver. 1.10'
_computing_structure_solution SHELXS97
_diffrn_ambient_temperature 153.1500
_diffrn_detector_area_resol_mean 14.6199
_diffrn_measured_fraction_theta_full 89.2000
_diffrn_measured_fraction_theta_max 27.4835
_diffrn_measurement_details
;
scan:
    Number of images: 360
               Slice: -76.0000 - 104.0000
         Image width: 0.5000
            Exp time: 15.0000
       Rotation axis: Omega
               Omega: 0.0000
                 Chi: 45.0000
                 Phi: 0.0000
                 XTD: 40.3900
              2theta: 14.0750
scan:
    Number of images: 120
               Slice: -16.0000 - 44.0000
         Image width: 0.5000
            Exp time: 15.0000
       Rotation axis: Omega
               Omega: 0.0000
                 Chi: 45.0000
                 Phi: 90.0000
                 XTD: 40.3900
              2theta: 14.0750
;
_diffrn_measurement_device
;
Mercury CCD (2x2 bin mode)
;
_diffrn_measurement_device_details
;
AFC8: Eulerian 3-circle
;
_diffrn_measurement_method dtintegrate.ref
_diffrn_radiation_detector CCD
_diffrn_radiation_monochromator 'Graphite Monochromator'
_diffrn_radiation_source 'Sealed Tube'
_diffrn_radiation_type 'Mo K\a'
_diffrn_radiation_wavelength 0.7107
_diffrn_reflns_av_R_equivalents 0.0240
_diffrn_reflns_limit_h_max 16
_diffrn_reflns_limit_h_min -19
_diffrn_reflns_limit_k_max 19
_diffrn_reflns_limit_k_min -17
_diffrn_reflns_limit_l_max 21
_diffrn_reflns_limit_l_min -24
_diffrn_reflns_number 23719
_diffrn_reflns_reduction_process 'Lp corrections applied'
_diffrn_reflns_theta_full 27.4835
_diffrn_reflns_theta_max 27.4835
_diffrn_reflns_theta_min 3.0043
_diffrn_source_current 50.0000
_diffrn_source_power 2.5000
_diffrn_source_voltage 50.0000
_exptl_absorpt_coefficient_mu 3.275
_exptl_absorpt_correction_T_max 1.0000
_exptl_absorpt_correction_T_min 0.5759
_exptl_absorpt_correction_type multi-scan
_exptl_crystal_colour orange
_exptl_crystal_density_diffrn 1.610
_exptl_crystal_density_method 'not measured'
_exptl_crystal_description needle
_exptl_crystal_size_max 1.13
_exptl_crystal_size_mid 0.08
_exptl_crystal_size_min 0.05
_refine_diff_density_max 0.59
_refine_diff_density_min -0.69
_refine_ls_extinction_method none
_refine_ls_goodness_of_fit_ref 1.061
_refine_ls_hydrogen_treatment noref
_refine_ls_number_parameters 937
_refine_ls_number_reflns 12931
_refine_ls_R_factor_gt 0.0382
_refine_ls_shift/su_max 0.0006
_refine_ls_structure_factor_coef Fsqd
_refine_ls_weighting_details 'w = 1/[\s^2^(Fo^2^) + (0.05000(Max(Fo^2^,0) + 2Fc^2^)/3)^2^]'
_refine_ls_weighting_scheme calc
_refine_ls_wR_factor_ref 0.0879
_reflns_number_gt 12931
_reflns_number_total 15868
_reflns_threshold_expression F^2^>2.0\s(F^2^)
_cod_data_source_file ic0510359si20050926_085645_06.cif
_cod_data_source_block '_16nap_Br'
_cod_depositor_comments
;
The following automatic conversions were performed:
'_exptl_absorpt_correction_type' value 'Multi-scan' changed to
'multi-scan' according to
'/home/saulius/struct/CIF-dictionaries/cif_core.dic' dictionary named
'cif_core.dic' version 2.4.1 from 2010-06-29.

Automatic conversion script
Id: cif_fix_enum 1527 2010-12-29 10:47:43Z saulius 
;
_cod_original_cell_volume 3885.1(8)
_cod_original_sg_symbol_H-M 'P -1 '
_cod_original_formula_sum 'C44 H36 Br2 Cu2 N2 P2 '
_cod_database_code 4310205
_diffrn_reflns_av_sigmai/deti 0.0625

loop_
_symmetry_equiv_pos_as_xyz
x,y,z
-x,-y,-z

loop_
_atom_site_label
_atom_site_type_symbol
_atom_site_fract_x
_atom_site_fract_y
_atom_site_fract_z
_atom_site_U_iso_or_equiv
_atom_site_adp_type
_atom_site_occupancy
_atom_site_calc_flag
_atom_site_refinement_flags
_atom_site_disorder_assembly
_atom_site_disorder_group
Br(1) Br 0.04163(2) 0.14180(2) -0.04922(2) 0.01838(8) Uani 1.00 d . . .
Br(2) Br -0.03215(2) 0.36535(2) 0.04829(2) 0.01817(8) Uani 1.00 d . . .
Br(3) Br 0.00056(2) 0.36904(2) -0.46166(2) 0.01939(8) Uani 1.00 d . . .
Br(4) Br 0.01026(2) 0.12440(2) 0.44642(2) 0.01907(8) Uani 1.00 d . . .
Cu(1) Cu 0.10193(3) 0.27868(3) -0.05014(2) 0.0184(1) Uani 1.00 d . . .
Cu(2) Cu -0.07820(3) 0.22184(3) 0.05421(2) 0.01655(10) Uani 1.00 d . . .
Cu(3) Cu 0.06560(3) 0.48978(3) -0.44648(2) 0.01711(10) Uani 1.00 d . . .
Cu(4) Cu -0.08987(3) 0.01886(3) 0.46388(2) 0.01622(10) Uani 1.00 d . . .
P(1) P 0.23424(6) 0.22575(6) -0.00880(5) 0.0179(2) Uani 1.00 d . . .
P(2) P -0.23133(6) 0.26026(6) 0.05392(5) 0.0167(2) Uani 1.00 d . . .
P(3) P 0.22520(6) 0.43648(6) -0.47111(5) 0.0164(2) Uani 1.00 d . . .
P(4) P -0.24412(6) 0.06296(6) 0.52479(5) 0.0168(2) Uani 1.00 d . . .
N(1) N 0.0684(2) 0.3649(2) -0.1461(1) 0.0184(7) Uani 1.00 d . . .
N(2) N -0.0464(2) 0.1346(2) 0.1507(1) 0.0170(7) Uani 1.00 d . . .
N(3) N 0.0019(2) 0.5386(2) -0.3447(1) 0.0171(7) Uani 1.00 d . . .
N(4) N -0.0476(2) -0.0334(2) 0.3640(1) 0.0155(7) Uani 1.00 d . . .
C(1) C 0.0846(2) 0.3285(2) -0.2094(2) 0.0212(8) Uani 1.00 d . . .
C(2) C 0.0626(2) 0.3831(2) -0.2743(2) 0.0194(8) Uani 1.00 d . . .
C(3) C 0.0219(2) 0.4815(2) -0.2786(2) 0.0154(8) Uani 1.00 d . . .
C(4) C -0.0369(2) 0.6309(2) -0.3445(2) 0.0206(8) Uani 1.00 d . . .
C(5) C -0.0589(3) 0.6738(2) -0.2814(2) 0.0248(9) Uani 1.00 d . . .
C(6) C -0.0385(3) 0.6192(2) -0.2158(2) 0.0242(9) Uani 1.00 d . . .
C(7) C 0.0036(2) 0.5201(2) -0.2137(2) 0.0185(8) Uani 1.00 d . . .
C(8) C 0.0294(2) 0.4570(2) -0.1494(2) 0.0192(8) Uani 1.00 d . . .
C(9) C -0.0297(2) 0.0426(2) 0.1599(2) 0.0183(8) Uani 1.00 d . . .
C(10) C -0.0284(2) -0.0184(2) 0.2299(2) 0.0156(8) Uani 1.00 d . . .
C(11) C -0.0093(2) -0.1179(2) 0.2380(2) 0.0210(9) Uani 1.00 d . . .
C(12) C -0.0091(2) -0.1711(2) 0.3073(2) 0.0219(9) Uani 1.00 d . . .
C(13) C -0.0292(2) -0.1257(2) 0.3687(2) 0.0198(8) Uani 1.00 d . . .
C(14) C -0.0460(2) 0.0213(2) 0.2939(2) 0.0136(7) Uani 1.00 d . . .
C(15) C -0.0614(2) 0.1201(2) 0.2829(2) 0.0163(8) Uani 1.00 d . . .
C(16) C -0.0605(2) 0.1720(2) 0.2130(2) 0.0182(8) Uani 1.00 d . . .
C(17) C 0.3500(2) 0.1890(3) -0.0769(2) 0.0219(9) Uani 1.00 d . . .
C(18) C 0.3613(3) 0.2486(3) -0.1462(2) 0.031(1) Uani 1.00 d . . .
C(19) C 0.4503(3) 0.2328(3) -0.1990(2) 0.039(1) Uani 1.00 d . . .
C(20) C 0.5268(3) 0.1573(3) -0.1833(2) 0.038(1) Uani 1.00 d . . .
C(21) C 0.5160(3) 0.0959(3) -0.1161(3) 0.043(1) Uani 1.00 d . . .
C(22) C 0.4280(3) 0.1119(3) -0.0624(2) 0.036(1) Uani 1.00 d . . .
C(23) C 0.2615(2) 0.3070(2) 0.0312(2) 0.0188(8) Uani 1.00 d . . .
C(24) C 0.2045(2) 0.4006(3) 0.0279(2) 0.0223(9) Uani 1.00 d . . .
C(25) C 0.2243(3) 0.4643(3) 0.0572(2) 0.0282(10) Uani 1.00 d . . .
C(26) C 0.3006(3) 0.4347(3) 0.0901(2) 0.029(1) Uani 1.00 d . . .
C(27) C 0.3589(3) 0.3418(3) 0.0928(2) 0.030(1) Uani 1.00 d . . .
C(28) C 0.3400(3) 0.2783(3) 0.0631(2) 0.0270(10) Uani 1.00 d . . .
C(29) C 0.2290(2) 0.1238(2) 0.0670(2) 0.0203(8) Uani 1.00 d . . .
C(30) C 0.2383(3) 0.0373(3) 0.0498(2) 0.0272(9) Uani 1.00 d . . .
C(31) C 0.2259(3) -0.0394(3) 0.1063(3) 0.035(1) Uani 1.00 d . . .
C(32) C 0.2014(3) -0.0288(3) 0.1810(2) 0.035(1) Uani 1.00 d . . .
C(33) C 0.1894(3) 0.0566(3) 0.1988(2) 0.031(1) Uani 1.00 d . . .
C(34) C 0.2030(2) 0.1337(3) 0.1421(2) 0.0247(9) Uani 1.00 d . . .
C(35) C -0.2563(3) 0.2805(2) -0.0376(2) 0.0246(9) Uani 1.00 d . . .
C(36) C -0.1874(3) 0.3044(3) -0.1014(2) 0.036(1) Uani 1.00 d . . .
C(37) C -0.2033(4) 0.3209(3) -0.1722(2) 0.061(1) Uani 1.00 d . . .
C(38) C -0.2864(5) 0.3125(4) -0.1800(3) 0.072(2) Uani 1.00 d . . .
C(39) C -0.3538(4) 0.2867(3) -0.1177(3) 0.055(2) Uani 1.00 d . . .
C(40) C -0.3395(3) 0.2714(3) -0.0467(2) 0.037(1) Uani 1.00 d . . .
C(41) C -0.2923(2) 0.1708(2) 0.1077(2) 0.0198(8) Uani 1.00 d . . .
C(42) C -0.3874(3) 0.1933(3) 0.1503(2) 0.029(1) Uani 1.00 d . . .
C(43) C -0.4313(3) 0.1221(3) 0.1858(2) 0.036(1) Uani 1.00 d . . .
C(44) C -0.3810(3) 0.0290(3) 0.1803(2) 0.031(1) Uani 1.00 d . . .
C(45) C -0.2858(3) 0.0046(3) 0.1404(2) 0.029(1) Uani 1.00 d . . .
C(46) C -0.2414(2) 0.0758(2) 0.1043(2) 0.0229(9) Uani 1.00 d . . .
C(47) C -0.3095(2) 0.3656(2) 0.0941(2) 0.0196(8) Uani 1.00 d . . .
C(48) C -0.3904(3) 0.4271(3) 0.0703(2) 0.0293(10) Uani 1.00 d . . .
C(49) C -0.4477(3) 0.5043(3) 0.1054(2) 0.036(1) Uani 1.00 d . . .
C(50) C -0.4259(3) 0.5206(3) 0.1645(2) 0.039(1) Uani 1.00 d . . .
C(51) C -0.3461(3) 0.4606(3) 0.1888(2) 0.041(1) Uani 1.00 d . . .
C(52) C -0.2873(3) 0.3837(3) 0.1533(2) 0.031(1) Uani 1.00 d . . .
C(53) C 0.2875(2) 0.4255(2) -0.5699(2) 0.0176(8) Uani 1.00 d . . .
C(54) C 0.3862(2) 0.3856(3) -0.5938(2) 0.0263(9) Uani 1.00 d . . .
C(55) C 0.4293(3) 0.3821(3) -0.6690(2) 0.033(1) Uani 1.00 d . . .
C(56) C 0.3738(3) 0.4164(3) -0.7209(2) 0.032(1) Uani 1.00 d . . .
C(57) C 0.2756(3) 0.4539(3) -0.6977(2) 0.031(1) Uani 1.00 d . . .
C(58) C 0.2320(2) 0.4591(3) -0.6222(2) 0.0240(9) Uani 1.00 d . . .
C(59) C 0.2694(2) 0.3162(2) -0.4221(2) 0.0181(8) Uani 1.00 d . . .
C(60) C 0.3033(3) 0.2937(3) -0.3579(2) 0.036(1) Uani 1.00 d . . .
C(61) C 0.3243(4) 0.2011(3) -0.3190(2) 0.047(1) Uani 1.00 d . . .
C(62) C 0.3114(3) 0.1295(3) -0.3426(2) 0.037(1) Uani 1.00 d . . .
C(63) C 0.2771(3) 0.1513(3) -0.4056(2) 0.033(1) Uani 1.00 d . . .
C(64) C 0.2555(3) 0.2434(3) -0.4445(2) 0.0268(10) Uani 1.00 d . . .
C(65) C 0.2787(2) 0.5101(2) -0.4460(2) 0.0184(8) Uani 1.00 d . . .
C(66) C 0.2197(2) 0.6002(3) -0.4335(2) 0.0233(9) Uani 1.00 d . . .
C(67) C 0.2537(3) 0.6605(3) -0.4119(2) 0.0279(10) Uani 1.00 d . . .
C(68) C 0.3458(3) 0.6309(3) -0.4021(2) 0.029(1) Uani 1.00 d . . .
C(69) C 0.4061(3) 0.5423(3) -0.4156(2) 0.031(1) Uani 1.00 d . . .
C(70) C 0.3727(2) 0.4820(3) -0.4377(2) 0.0265(9) Uani 1.00 d . . .
C(71) C -0.3319(2) 0.0917(2) 0.4691(2) 0.0190(8) Uani 1.00 d . . .
C(72) C -0.3017(2) 0.1173(3) 0.3919(2) 0.0243(9) Uani 1.00 d . . .
C(73) C -0.3633(3) 0.1398(3) 0.3461(2) 0.033(1) Uani 1.00 d . . .
C(74) C -0.4577(3) 0.1372(3) 0.3775(3) 0.037(1) Uani 1.00 d . . .
C(75) C -0.4890(3) 0.1121(3) 0.4539(3) 0.036(1) Uani 1.00 d . . .
C(76) C -0.4267(3) 0.0888(3) 0.4998(2) 0.0282(10) Uani 1.00 d . . .
C(77) C -0.2823(2) 0.1657(2) 0.5713(2) 0.0181(8) Uani 1.00 d . . .
C(78) C -0.2121(2) 0.1839(3) 0.5929(2) 0.0276(10) Uani 1.00 d . . .
C(79) C -0.2342(3) 0.2648(3) 0.6233(2) 0.035(1) Uani 1.00 d . . .
C(80) C -0.3254(3) 0.3270(3) 0.6331(2) 0.0287(10) Uani 1.00 d . . .
C(81) C -0.3963(3) 0.3081(3) 0.6140(2) 0.0286(10) Uani 1.00 d . . .
C(82) C -0.3749(2) 0.2279(3) 0.5831(2) 0.0253(9) Uani 1.00 d . . .
C(83) C -0.2775(2) -0.0315(2) 0.6001(2) 0.0186(8) Uani 1.00 d . . .
C(84) C -0.2484(2) -0.1221(3) 0.5833(2) 0.0233(9) Uani 1.00 d . . .
C(85) C -0.2672(3) -0.1974(3) 0.6376(2) 0.0287(10) Uani 1.00 d . . .
C(86) C -0.3135(3) -0.1835(3) 0.7108(2) 0.031(1) Uani 1.00 d . . .
C(87) C -0.3419(3) -0.0942(3) 0.7285(2) 0.033(1) Uani 1.00 d . . .
C(88) C -0.3258(3) -0.0175(3) 0.6733(2) 0.0276(10) Uani 1.00 d . . .
H(1) H 0.1128 0.2616 -0.2074 0.0252 Uiso 1.00 calc . . .
H(2) H 0.0747 0.3538 -0.3167 0.0224 Uiso 1.00 calc . . .
H(3) H -0.0521 0.6707 -0.3894 0.0248 Uiso 1.00 calc . . .
H(4) H -0.0869 0.7406 -0.2845 0.0291 Uiso 1.00 calc . . .
H(5) H -0.0513 0.6473 -0.1727 0.0278 Uiso 1.00 calc . . .
H(6) H 0.0174 0.4834 -0.1055 0.0225 Uiso 1.00 calc . . .
H(7) H -0.0172 0.0150 0.1166 0.0217 Uiso 1.00 calc . . .
H(8) H 0.0033 -0.1471 0.1955 0.0242 Uiso 1.00 calc . . .
H(9) H 0.0045 -0.2384 0.3142 0.0253 Uiso 1.00 calc . . .
H(10) H -0.0306 -0.1651 0.4180 0.0235 Uiso 1.00 calc . . .
H(11) H -0.0718 0.1504 0.3241 0.0186 Uiso 1.00 calc . . .
H(12) H -0.0704 0.2389 0.2064 0.0220 Uiso 1.00 calc . . .
H(13) H 0.3072 0.3009 -0.1579 0.0370 Uiso 1.00 calc . . .
H(14) H 0.4583 0.2753 -0.2466 0.0465 Uiso 1.00 calc . . .
H(15) H 0.5879 0.1464 -0.2194 0.0464 Uiso 1.00 calc . . .
H(16) H 0.5691 0.0420 -0.1054 0.0498 Uiso 1.00 calc . . .
H(17) H 0.4201 0.0692 -0.0153 0.0422 Uiso 1.00 calc . . .
H(18) H 0.1506 0.4216 0.0055 0.0254 Uiso 1.00 calc . . .
H(19) H 0.1847 0.5291 0.0546 0.0334 Uiso 1.00 calc . . .
H(20) H 0.3132 0.4789 0.1107 0.0347 Uiso 1.00 calc . . .
H(21) H 0.4128 0.3209 0.1153 0.0360 Uiso 1.00 calc . . .
H(22) H 0.3808 0.2142 0.0645 0.0316 Uiso 1.00 calc . . .
H(23) H 0.2537 0.0306 -0.0023 0.0324 Uiso 1.00 calc . . .
H(24) H 0.2339 -0.0985 0.0931 0.0406 Uiso 1.00 calc . . .
H(25) H 0.1930 -0.0823 0.2197 0.0413 Uiso 1.00 calc . . .
H(26) H 0.1720 0.0641 0.2505 0.0378 Uiso 1.00 calc . . .
H(27) H 0.1944 0.1936 0.1543 0.0285 Uiso 1.00 calc . . .
H(28) H -0.1297 0.3112 -0.0960 0.0455 Uiso 1.00 calc . . .
H(29) H -0.1551 0.3376 -0.2163 0.0742 Uiso 1.00 calc . . .
H(30) H -0.2969 0.3240 -0.2285 0.0802 Uiso 1.00 calc . . .
H(31) H -0.4112 0.2796 -0.1235 0.0654 Uiso 1.00 calc . . .
H(32) H -0.3878 0.2541 -0.0025 0.0439 Uiso 1.00 calc . . .
H(33) H -0.4223 0.2584 0.1550 0.0348 Uiso 1.00 calc . . .
H(34) H -0.4977 0.1385 0.2139 0.0422 Uiso 1.00 calc . . .
H(35) H -0.4124 -0.0201 0.2045 0.0374 Uiso 1.00 calc . . .
H(36) H -0.2505 -0.0608 0.1378 0.0356 Uiso 1.00 calc . . .
H(37) H -0.1749 0.0595 0.0764 0.0280 Uiso 1.00 calc . . .
H(38) H -0.4066 0.4160 0.0293 0.0352 Uiso 1.00 calc . . .
H(39) H -0.5036 0.5462 0.0883 0.0422 Uiso 1.00 calc . . .
H(40) H -0.4668 0.5742 0.1883 0.0451 Uiso 1.00 calc . . .
H(41) H -0.3305 0.4719 0.2302 0.0471 Uiso 1.00 calc . . .
H(42) H -0.2313 0.3416 0.1707 0.0368 Uiso 1.00 calc . . .
H(43) H 0.4250 0.3607 -0.5578 0.0318 Uiso 1.00 calc . . .
H(44) H 0.4977 0.3555 -0.6852 0.0391 Uiso 1.00 calc . . .
H(45) H 0.4046 0.4140 -0.7728 0.0374 Uiso 1.00 calc . . .
H(46) H 0.2371 0.4762 -0.7338 0.0350 Uiso 1.00 calc . . .
H(47) H 0.1635 0.4862 -0.6060 0.0286 Uiso 1.00 calc . . .
H(48) H 0.3126 0.3429 -0.3404 0.0424 Uiso 1.00 calc . . .
H(49) H 0.3489 0.1861 -0.2755 0.0544 Uiso 1.00 calc . . .
H(50) H 0.3265 0.0660 -0.3162 0.0426 Uiso 1.00 calc . . .
H(51) H 0.2668 0.1017 -0.4214 0.0374 Uiso 1.00 calc . . .
H(52) H 0.2318 0.2569 -0.4886 0.0312 Uiso 1.00 calc . . .
H(53) H 0.1549 0.6211 -0.4392 0.0280 Uiso 1.00 calc . . .
H(54) H 0.2126 0.7226 -0.4035 0.0327 Uiso 1.00 calc . . .
H(55) H 0.3679 0.6723 -0.3860 0.0340 Uiso 1.00 calc . . .
H(56) H 0.4705 0.5215 -0.4095 0.0360 Uiso 1.00 calc . . .
H(57) H 0.4144 0.4207 -0.4470 0.0313 Uiso 1.00 calc . . .
H(58) H -0.2359 0.1178 0.3704 0.0294 Uiso 1.00 calc . . .
H(59) H -0.3406 0.1575 0.2927 0.0407 Uiso 1.00 calc . . .
H(60) H -0.5011 0.1534 0.3458 0.0424 Uiso 1.00 calc . . .
H(61) H -0.5540 0.1096 0.4756 0.0417 Uiso 1.00 calc . . .
H(62) H -0.4488 0.0704 0.5530 0.0342 Uiso 1.00 calc . . .
H(63) H -0.1481 0.1406 0.5865 0.0313 Uiso 1.00 calc . . .
H(64) H -0.1849 0.2772 0.6374 0.0395 Uiso 1.00 calc . . .
H(65) H -0.3399 0.3827 0.6538 0.0329 Uiso 1.00 calc . . .
H(66) H -0.4606 0.3508 0.6219 0.0342 Uiso 1.00 calc . . .
H(67) H -0.4246 0.2155 0.5693 0.0290 Uiso 1.00 calc . . .
H(68) H -0.2134 -0.1326 0.5329 0.0274 Uiso 1.00 calc . . .
H(69) H -0.2486 -0.2590 0.6245 0.0335 Uiso 1.00 calc . . .
H(70) H -0.3257 -0.2365 0.7486 0.0362 Uiso 1.00 calc . . .
H(71) H -0.3728 -0.0854 0.7798 0.0390 Uiso 1.00 calc . . .
H(72) H -0.3478 0.0453 0.6854 0.0319 Uiso 1.00 calc . . .

loop_
_atom_site_aniso_label
_atom_site_aniso_U_11
_atom_site_aniso_U_22
_atom_site_aniso_U_33
_atom_site_aniso_U_12
_atom_site_aniso_U_13
_atom_site_aniso_U_23
Br(1) 0.0222(2) 0.0152(2) 0.0174(2) -0.0040(1) -0.0041(1) -0.0050(1)
Br(2) 0.0216(2) 0.0154(2) 0.0180(2) -0.0067(1) -0.0030(1) -0.0041(1)
Br(3) 0.0292(2) 0.0128(2) 0.0196(2) -0.0084(1) -0.0127(1) 0.0030(1)
Br(4) 0.0240(2) 0.0172(2) 0.0187(2) -0.0099(1) -0.0099(1) 0.0035(1)
Cu(1) 0.0206(2) 0.0176(2) 0.0165(2) -0.0035(2) -0.0080(2) -0.0004(2)
Cu(2) 0.0192(2) 0.0156(2) 0.0139(2) -0.0052(2) -0.0048(2) -0.0001(2)
Cu(3) 0.0195(2) 0.0168(2) 0.0156(2) -0.0053(2) -0.0061(2) -0.0014(2)
Cu(4) 0.0179(2) 0.0162(2) 0.0137(2) -0.0050(2) -0.0032(2) -0.0019(2)
P(1) 0.0184(4) 0.0176(4) 0.0174(4) -0.0030(3) -0.0065(3) -0.0030(3)
P(2) 0.0182(4) 0.0151(4) 0.0162(4) -0.0026(3) -0.0056(3) -0.0030(3)
P(3) 0.0184(4) 0.0143(4) 0.0170(4) -0.0044(3) -0.0061(3) -0.0022(3)
P(4) 0.0166(4) 0.0172(4) 0.0170(4) -0.0051(3) -0.0032(3) -0.0045(3)
N(1) 0.025(1) 0.018(1) 0.011(1) -0.009(1) -0.003(1) 0.000(1)
N(2) 0.019(1) 0.017(1) 0.013(1) -0.004(1) -0.005(1) 0.001(1)
N(3) 0.020(1) 0.018(1) 0.014(1) -0.006(1) -0.005(1) -0.001(1)
N(4) 0.018(1) 0.014(1) 0.013(1) -0.004(1) -0.005(1) -0.001(1)
C(1) 0.029(2) 0.014(2) 0.018(2) -0.007(1) -0.004(1) 0.000(1)
C(2) 0.029(2) 0.016(2) 0.016(2) -0.008(1) -0.006(1) -0.003(1)
C(3) 0.017(1) 0.015(2) 0.015(2) -0.006(1) -0.003(1) -0.001(1)
C(4) 0.023(2) 0.017(2) 0.018(2) -0.003(1) -0.006(1) 0.000(1)
C(5) 0.030(2) 0.016(2) 0.024(2) 0.000(1) -0.007(2) -0.005(1)
C(6) 0.034(2) 0.020(2) 0.018(2) -0.005(2) -0.008(2) -0.005(1)
C(7) 0.023(2) 0.017(2) 0.016(2) -0.007(1) -0.005(1) -0.002(1)
C(8) 0.023(2) 0.022(2) 0.013(2) -0.007(1) -0.005(1) -0.004(1)
C(9) 0.019(2) 0.020(2) 0.015(2) -0.001(1) -0.007(1) -0.004(1)
C(10) 0.017(1) 0.013(2) 0.015(2) -0.005(1) -0.002(1) 0.000(1)
C(11) 0.032(2) 0.016(2) 0.017(2) -0.007(1) -0.009(1) -0.003(1)
C(12) 0.031(2) 0.015(2) 0.022(2) -0.010(1) -0.007(1) -0.001(1)
C(13) 0.026(2) 0.015(2) 0.019(2) -0.007(1) -0.007(1) -0.001(1)
C(14) 0.012(1) 0.015(2) 0.012(1) 0.000(1) -0.002(1) -0.003(1)
C(15) 0.022(2) 0.013(2) 0.013(2) -0.006(1) -0.003(1) -0.002(1)
C(16) 0.023(2) 0.012(2) 0.020(2) -0.005(1) -0.006(1) -0.002(1)
C(17) 0.021(2) 0.023(2) 0.025(2) -0.008(1) -0.004(1) -0.009(1)
C(18) 0.028(2) 0.036(2) 0.028(2) -0.007(2) -0.003(2) -0.010(2)
C(19) 0.043(2) 0.048(3) 0.026(2) -0.020(2) 0.002(2) -0.011(2)
C(20) 0.025(2) 0.053(3) 0.042(2) -0.016(2) 0.006(2) -0.029(2)
C(21) 0.021(2) 0.049(3) 0.055(3) 0.001(2) -0.005(2) -0.022(2)
C(22) 0.026(2) 0.037(2) 0.038(2) -0.003(2) -0.007(2) -0.005(2)
C(23) 0.021(2) 0.019(2) 0.018(2) -0.008(1) -0.003(1) -0.004(1)
C(24) 0.019(2) 0.025(2) 0.025(2) -0.007(1) -0.007(1) -0.003(1)
C(25) 0.030(2) 0.021(2) 0.036(2) -0.009(2) -0.008(2) -0.006(2)
C(26) 0.038(2) 0.030(2) 0.026(2) -0.019(2) -0.007(2) -0.004(2)
C(27) 0.031(2) 0.036(2) 0.032(2) -0.015(2) -0.016(2) -0.001(2)
C(28) 0.032(2) 0.023(2) 0.029(2) -0.008(2) -0.014(2) -0.001(2)
C(29) 0.015(2) 0.020(2) 0.024(2) -0.003(1) -0.007(1) -0.002(1)
C(30) 0.029(2) 0.016(2) 0.034(2) -0.001(1) -0.009(2) -0.004(2)
C(31) 0.028(2) 0.021(2) 0.054(3) -0.004(2) -0.013(2) -0.003(2)
C(32) 0.024(2) 0.031(2) 0.044(2) -0.011(2) -0.013(2) 0.015(2)
C(33) 0.025(2) 0.044(2) 0.025(2) -0.015(2) -0.012(2) 0.006(2)
C(34) 0.024(2) 0.027(2) 0.025(2) -0.010(2) -0.009(2) -0.001(2)
C(35) 0.033(2) 0.016(2) 0.023(2) 0.007(1) -0.016(2) -0.008(1)
C(36) 0.046(2) 0.025(2) 0.019(2) 0.011(2) -0.008(2) -0.004(2)
C(37) 0.088(4) 0.041(3) 0.020(2) 0.031(3) -0.018(2) -0.011(2)
C(38) 0.117(5) 0.041(3) 0.046(3) 0.042(3) -0.062(3) -0.028(2)
C(39) 0.077(3) 0.027(2) 0.073(4) 0.020(2) -0.062(3) -0.025(2)
C(40) 0.050(2) 0.018(2) 0.049(3) 0.006(2) -0.034(2) -0.012(2)
C(41) 0.018(2) 0.019(2) 0.023(2) -0.004(1) -0.009(1) -0.001(1)
C(42) 0.021(2) 0.029(2) 0.037(2) -0.006(2) -0.007(2) -0.007(2)
C(43) 0.022(2) 0.043(3) 0.043(2) -0.013(2) -0.003(2) -0.008(2)
C(44) 0.038(2) 0.031(2) 0.030(2) -0.020(2) -0.010(2) 0.003(2)
C(45) 0.036(2) 0.020(2) 0.032(2) -0.011(2) -0.015(2) 0.002(2)
C(46) 0.023(2) 0.019(2) 0.024(2) -0.004(1) -0.007(1) -0.001(1)
C(47) 0.021(2) 0.016(2) 0.020(2) -0.006(1) -0.003(1) -0.003(1)
C(48) 0.034(2) 0.022(2) 0.029(2) -0.002(2) -0.009(2) -0.006(2)
C(49) 0.036(2) 0.022(2) 0.039(2) 0.004(2) -0.009(2) -0.007(2)
C(50) 0.041(2) 0.028(2) 0.042(2) -0.003(2) 0.000(2) -0.018(2)
C(51) 0.044(2) 0.046(3) 0.038(2) -0.007(2) -0.006(2) -0.028(2)
C(52) 0.030(2) 0.032(2) 0.032(2) -0.004(2) -0.009(2) -0.013(2)
C(53) 0.024(2) 0.015(2) 0.015(2) -0.009(1) -0.003(1) -0.003(1)
C(54) 0.024(2) 0.030(2) 0.027(2) -0.008(2) -0.008(2) -0.005(2)
C(55) 0.026(2) 0.042(2) 0.031(2) -0.013(2) 0.003(2) -0.012(2)
C(56) 0.042(2) 0.037(2) 0.018(2) -0.018(2) 0.001(2) -0.005(2)
C(57) 0.039(2) 0.034(2) 0.020(2) -0.014(2) -0.009(2) 0.001(2)
C(58) 0.026(2) 0.023(2) 0.023(2) -0.007(1) -0.006(1) -0.004(1)
C(59) 0.021(2) 0.015(2) 0.016(2) -0.005(1) -0.006(1) 0.000(1)
C(60) 0.062(3) 0.021(2) 0.034(2) -0.012(2) -0.028(2) 0.001(2)
C(61) 0.084(3) 0.030(2) 0.038(2) -0.016(2) -0.042(2) 0.009(2)
C(62) 0.055(3) 0.019(2) 0.032(2) -0.005(2) -0.015(2) 0.004(2)
C(63) 0.050(2) 0.016(2) 0.033(2) -0.008(2) -0.015(2) -0.001(2)
C(64) 0.037(2) 0.020(2) 0.026(2) -0.007(2) -0.015(2) -0.001(1)
C(65) 0.022(2) 0.017(2) 0.018(2) -0.006(1) -0.007(1) -0.003(1)
C(66) 0.022(2) 0.025(2) 0.024(2) -0.007(1) -0.005(1) -0.005(1)
C(67) 0.030(2) 0.020(2) 0.033(2) -0.007(2) -0.004(2) -0.009(2)
C(68) 0.040(2) 0.024(2) 0.033(2) -0.016(2) -0.013(2) -0.006(2)
C(69) 0.031(2) 0.025(2) 0.045(2) -0.010(2) -0.021(2) -0.004(2)
C(70) 0.026(2) 0.018(2) 0.039(2) -0.001(1) -0.016(2) -0.008(2)
C(71) 0.020(2) 0.015(2) 0.024(2) -0.004(1) -0.007(1) -0.006(1)
C(72) 0.023(2) 0.024(2) 0.028(2) -0.005(1) -0.008(2) -0.006(2)
C(73) 0.037(2) 0.038(2) 0.027(2) -0.005(2) -0.016(2) -0.005(2)
C(74) 0.034(2) 0.035(2) 0.050(3) -0.002(2) -0.028(2) -0.009(2)
C(75) 0.020(2) 0.039(2) 0.056(3) -0.008(2) -0.015(2) -0.014(2)
C(76) 0.023(2) 0.031(2) 0.034(2) -0.011(2) -0.005(2) -0.009(2)
C(77) 0.019(2) 0.020(2) 0.014(2) -0.008(1) 0.000(1) -0.004(1)
C(78) 0.022(2) 0.036(2) 0.027(2) -0.004(2) -0.004(2) -0.017(2)
C(79) 0.032(2) 0.050(3) 0.033(2) -0.017(2) -0.002(2) -0.022(2)
C(80) 0.044(2) 0.023(2) 0.022(2) -0.013(2) -0.004(2) -0.009(2)
C(81) 0.033(2) 0.024(2) 0.024(2) 0.000(2) -0.009(2) -0.005(2)
C(82) 0.024(2) 0.024(2) 0.030(2) -0.004(1) -0.009(2) -0.007(2)
C(83) 0.017(2) 0.019(2) 0.019(2) -0.007(1) -0.003(1) -0.003(1)
C(84) 0.022(2) 0.022(2) 0.024(2) -0.006(1) -0.004(1) -0.004(1)
C(85) 0.029(2) 0.021(2) 0.036(2) -0.010(2) -0.008(2) -0.002(2)
C(86) 0.030(2) 0.037(2) 0.029(2) -0.022(2) -0.007(2) 0.007(2)
C(87) 0.037(2) 0.049(3) 0.019(2) -0.029(2) 0.000(2) -0.004(2)
C(88) 0.028(2) 0.032(2) 0.026(2) -0.013(2) -0.001(2) -0.010(2)

loop_
_atom_type_symbol
_atom_type_description
_atom_type_scat_dispersion_real
_atom_type_scat_dispersion_imag
_atom_type_scat_source
C C 0.003 0.002
;International Tables for Crystallography
(1992, Vol. C, Tables 4.2.6.8 and 6.1.1.1)
;
H H 0.000 0.000
;International Tables for Crystallography
(1992, Vol. C, Table 6.1.1.2)
;
N N 0.006 0.003
;International Tables for Crystallography
(1992, Vol. C, Tables 4.2.6.8 and 6.1.1.1)
;
P P 0.102 0.094
;International Tables for Crystallography
(1992, Vol. C, Tables 4.2.6.8 and 6.1.1.1)
;
Cu Cu 0.320 1.265
;International Tables for Crystallography
(1992, Vol. C, Tables 4.2.6.8 and 6.1.1.1)
;
Br Br -0.290 2.459
;International Tables for Crystallography
(1992, Vol. C, Tables 4.2.6.8 and 6.1.1.1)
;

loop_
_geom_angle_atom_site_label_1
_geom_angle_atom_site_label_2
_geom_angle_atom_site_label_3
_geom_angle
_geom_angle_site_symmetry_1
_geom_angle_site_symmetry_2
_geom_angle_site_symmetry_3
_geom_angle_publ_flag
Cu(1) Br(1) Cu(2) 75.89(2) . . . yes
Cu(1) Br(2) Cu(2) 76.00(2) . . . yes
Cu(3) Br(3) Cu(3) 78.64(2) . . 2_564 yes
Cu(4) Br(4) Cu(4) 80.08(2) . . 2_556 yes
Br(1) Cu(1) Br(2) 102.03(2) . . . yes
Br(1) Cu(1) P(1) 111.04(3) . . . yes
Br(1) Cu(1) N(1) 99.08(8) . . . yes
Br(2) Cu(1) P(1) 107.19(3) . . . yes
Br(2) Cu(1) N(1) 100.24(8) . . . yes
P(1) Cu(1) N(1) 133.15(8) . . . yes
Br(1) Cu(2) Br(2) 105.62(2) . . . yes
Br(1) Cu(2) P(2) 116.81(3) . . . yes
Br(1) Cu(2) N(2) 104.86(7) . . . yes
Br(2) Cu(2) P(2) 110.74(3) . . . yes
Br(2) Cu(2) N(2) 104.17(8) . . . yes
P(2) Cu(2) N(2) 113.57(8) . . . yes
Br(3) Cu(3) Br(3) 101.36(2) . . 2_564 yes
Br(3) Cu(3) P(3) 109.68(3) . . . yes
Br(3) Cu(3) N(3) 114.07(7) . . . yes
Br(3) Cu(3) P(3) 115.00(3) 2_564 . . yes
Br(3) Cu(3) N(3) 102.40(8) 2_564 . . yes
P(3) Cu(3) N(3) 113.65(8) . . . yes
Br(4) Cu(4) Br(4) 99.92(2) . . 2_556 yes
Br(4) Cu(4) P(4) 118.54(3) . . . yes
Br(4) Cu(4) N(4) 106.24(7) . . . yes
Br(4) Cu(4) P(4) 104.72(3) 2_556 . . yes
Br(4) Cu(4) N(4) 102.89(7) 2_556 . . yes
P(4) Cu(4) N(4) 121.12(8) . . . yes
Cu(1) P(1) C(17) 117.6(1) . . . yes
Cu(1) P(1) C(23) 117.7(1) . . . yes
Cu(1) P(1) C(29) 110.7(1) . . . yes
C(17) P(1) C(23) 99.3(1) . . . yes
C(17) P(1) C(29) 106.1(2) . . . yes
C(23) P(1) C(29) 103.7(2) . . . yes
Cu(2) P(2) C(35) 116.1(1) . . . yes
Cu(2) P(2) C(41) 115.0(1) . . . yes
Cu(2) P(2) C(47) 115.4(1) . . . yes
C(35) P(2) C(41) 101.7(2) . . . yes
C(35) P(2) C(47) 104.5(2) . . . yes
C(41) P(2) C(47) 102.2(2) . . . yes
Cu(3) P(3) C(53) 115.5(1) . . . yes
Cu(3) P(3) C(59) 113.1(1) . . . yes
Cu(3) P(3) C(65) 113.1(1) . . . yes
C(53) P(3) C(59) 102.2(1) . . . yes
C(53) P(3) C(65) 105.5(1) . . . yes
C(59) P(3) C(65) 106.3(2) . . . yes
Cu(4) P(4) C(71) 116.1(1) . . . yes
Cu(4) P(4) C(77) 116.2(1) . . . yes
Cu(4) P(4) C(83) 112.0(1) . . . yes
C(71) P(4) C(77) 103.9(1) . . . yes
C(71) P(4) C(83) 102.8(1) . . . yes
C(77) P(4) C(83) 104.3(1) . . . yes
Cu(1) N(1) C(1) 121.2(2) . . . yes
Cu(1) N(1) C(8) 121.4(2) . . . yes
C(1) N(1) C(8) 117.4(3) . . . yes
Cu(2) N(2) C(9) 121.2(2) . . . yes
Cu(2) N(2) C(16) 120.4(2) . . . yes
C(9) N(2) C(16) 117.1(3) . . . yes
Cu(3) N(3) C(3) 120.8(2) . . . yes
Cu(3) N(3) C(4) 119.6(2) . . . yes
C(3) N(3) C(4) 117.3(3) . . . yes
Cu(4) N(4) C(13) 117.6(2) . . . yes
Cu(4) N(4) C(14) 125.1(2) . . . yes
C(13) N(4) C(14) 117.0(3) . . . yes
N(1) C(1) C(2) 123.3(3) . . . yes
N(1) C(1) H(1) 117.8 . . . no
C(2) C(1) H(1) 118.9 . . . no
C(1) C(2) C(3) 119.8(3) . . . yes
C(1) C(2) H(2) 119.8 . . . no
C(3) C(2) H(2) 120.4 . . . no
N(3) C(3) C(2) 120.8(3) . . . yes
N(3) C(3) C(7) 121.6(3) . . . yes
C(2) C(3) C(7) 117.7(3) . . . yes
N(3) C(4) C(5) 124.1(3) . . . yes
N(3) C(4) H(3) 117.9 . . . no
C(5) C(4) H(3) 117.9 . . . no
C(4) C(5) C(6) 119.8(3) . . . yes
C(4) C(5) H(4) 120.5 . . . no
C(6) C(5) H(4) 119.8 . . . no
C(5) C(6) C(7) 118.0(3) . . . yes
C(5) C(6) H(5) 121.0 . . . no
C(7) C(6) H(5) 121.0 . . . no
C(3) C(7) C(6) 119.3(3) . . . yes
C(3) C(7) C(8) 117.9(3) . . . yes
C(6) C(7) C(8) 122.9(3) . . . yes
N(1) C(8) C(7) 124.0(3) . . . yes
N(1) C(8) H(6) 118.3 . . . no
C(7) C(8) H(6) 117.7 . . . no
N(2) C(9) C(10) 123.7(3) . . . yes
N(2) C(9) H(7) 118.2 . . . no
C(10) C(9) H(7) 118.2 . . . no
C(9) C(10) C(11) 122.4(3) . . . yes
C(9) C(10) C(14) 118.7(3) . . . yes
C(11) C(10) C(14) 119.0(3) . . . yes
C(10) C(11) C(12) 118.4(3) . . . yes
C(10) C(11) H(8) 120.9 . . . no
C(12) C(11) H(8) 120.7 . . . no
C(11) C(12) C(13) 119.1(3) . . . yes
C(11) C(12) H(9) 120.1 . . . no
C(13) C(12) H(9) 120.8 . . . no
N(4) C(13) C(12) 124.7(3) . . . yes
N(4) C(13) H(10) 117.8 . . . no
C(12) C(13) H(10) 117.5 . . . no
N(4) C(14) C(10) 121.9(3) . . . yes
N(4) C(14) C(15) 121.0(3) . . . yes
C(10) C(14) C(15) 117.1(3) . . . yes
C(14) C(15) C(16) 119.4(3) . . . yes
C(14) C(15) H(11) 120.6 . . . no
C(16) C(15) H(11) 120.0 . . . no
N(2) C(16) C(15) 124.0(3) . . . yes
N(2) C(16) H(12) 117.7 . . . no
C(15) C(16) H(12) 118.3 . . . no
P(1) C(17) C(18) 115.9(3) . . . yes
P(1) C(17) C(22) 125.2(3) . . . yes
C(18) C(17) C(22) 118.7(3) . . . yes
C(17) C(18) C(19) 120.3(4) . . . yes
C(17) C(18) H(13) 119.7 . . . no
C(19) C(18) H(13) 120.0 . . . no
C(18) C(19) C(20) 120.2(4) . . . yes
C(18) C(19) H(14) 120.1 . . . no
C(20) C(19) H(14) 119.7 . . . no
C(19) C(20) C(21) 120.2(4) . . . yes
C(19) C(20) H(15) 120.3 . . . no
C(21) C(20) H(15) 119.5 . . . no
C(20) C(21) C(22) 120.2(4) . . . yes
C(20) C(21) H(16) 120.4 . . . no
C(22) C(21) H(16) 119.4 . . . no
C(17) C(22) C(21) 120.4(4) . . . yes
C(17) C(22) H(17) 119.1 . . . no
C(21) C(22) H(17) 120.5 . . . no
P(1) C(23) C(24) 119.3(3) . . . yes
P(1) C(23) C(28) 122.0(3) . . . yes
C(24) C(23) C(28) 118.7(3) . . . yes
C(23) C(24) C(25) 120.5(3) . . . yes
C(23) C(24) H(18) 119.7 . . . no
C(25) C(24) H(18) 119.8 . . . no
C(24) C(25) C(26) 120.3(3) . . . yes
C(24) C(25) H(19) 120.2 . . . no
C(26) C(25) H(19) 119.6 . . . no
C(25) C(26) C(27) 119.9(3) . . . yes
C(25) C(26) H(20) 119.7 . . . no
C(27) C(26) H(20) 120.4 . . . no
C(26) C(27) C(28) 120.0(3) . . . yes
C(26) C(27) H(21) 120.2 . . . no
C(28) C(27) H(21) 119.8 . . . no
C(23) C(28) C(27) 120.6(3) . . . yes
C(23) C(28) H(22) 119.5 . . . no
C(27) C(28) H(22) 119.9 . . . no
P(1) C(29) C(30) 119.1(3) . . . yes
P(1) C(29) C(34) 121.5(3) . . . yes
C(30) C(29) C(34) 118.8(3) . . . yes
C(29) C(30) C(31) 121.0(4) . . . yes
C(29) C(30) H(23) 119.5 . . . no
C(31) C(30) H(23) 119.6 . . . no
C(30) C(31) C(32) 119.4(4) . . . yes
C(30) C(31) H(24) 119.5 . . . no
C(32) C(31) H(24) 121.1 . . . no
C(31) C(32) C(33) 120.3(4) . . . yes
C(31) C(32) H(25) 118.9 . . . no
C(33) C(32) H(25) 120.8 . . . no
C(32) C(33) C(34) 120.4(4) . . . yes
C(32) C(33) H(26) 120.4 . . . no
C(34) C(33) H(26) 119.2 . . . no
C(29) C(34) C(33) 120.0(3) . . . yes
C(29) C(34) H(27) 119.3 . . . no
C(33) C(34) H(27) 120.7 . . . no
P(2) C(35) C(36) 118.0(3) . . . yes
P(2) C(35) C(40) 123.2(3) . . . yes
C(36) C(35) C(40) 118.8(4) . . . yes
C(35) C(36) C(37) 120.1(4) . . . yes
C(35) C(36) H(28) 119.7 . . . no
C(37) C(36) H(28) 120.1 . . . no
C(36) C(37) C(38) 120.3(5) . . . yes
C(36) C(37) H(29) 119.8 . . . no
C(38) C(37) H(29) 120.0 . . . no
C(37) C(38) C(39) 120.2(4) . . . yes
C(37) C(38) H(30) 119.9 . . . no
C(39) C(38) H(30) 119.9 . . . no
C(38) C(39) C(40) 120.1(5) . . . yes
C(38) C(39) H(31) 119.8 . . . no
C(40) C(39) H(31) 120.1 . . . no
C(35) C(40) C(39) 120.5(4) . . . yes
C(35) C(40) H(32) 119.4 . . . no
C(39) C(40) H(32) 120.1 . . . no
P(2) C(41) C(42) 123.1(3) . . . yes
P(2) C(41) C(46) 118.0(2) . . . yes
C(42) C(41) C(46) 118.9(3) . . . yes
C(41) C(42) C(43) 120.1(3) . . . yes
C(41) C(42) H(33) 119.7 . . . no
C(43) C(42) H(33) 120.2 . . . no
C(42) C(43) C(44) 120.3(3) . . . yes
C(42) C(43) H(34) 119.5 . . . no
C(44) C(43) H(34) 120.2 . . . no
C(43) C(44) C(45) 120.7(3) . . . yes
C(43) C(44) H(35) 119.8 . . . no
C(45) C(44) H(35) 119.5 . . . no
C(44) C(45) C(46) 119.3(3) . . . yes
C(44) C(45) H(36) 120.3 . . . no
C(46) C(45) H(36) 120.4 . . . no
C(41) C(46) C(45) 120.7(3) . . . yes
C(41) C(46) H(37) 119.4 . . . no
C(45) C(46) H(37) 119.9 . . . no
P(2) C(47) C(48) 124.1(3) . . . yes
P(2) C(47) C(52) 117.4(3) . . . yes
C(48) C(47) C(52) 118.5(3) . . . yes
C(47) C(48) C(49) 120.6(4) . . . yes
C(47) C(48) H(38) 119.6 . . . no
C(49) C(48) H(38) 119.8 . . . no
C(48) C(49) C(50) 120.4(4) . . . yes
C(48) C(49) H(39) 119.6 . . . no
C(50) C(49) H(39) 119.9 . . . no
C(49) C(50) C(51) 119.8(4) . . . yes
C(49) C(50) H(40) 119.2 . . . no
C(51) C(50) H(40) 121.0 . . . no
C(50) C(51) C(52) 120.2(4) . . . yes
C(50) C(51) H(41) 120.0 . . . no
C(52) C(51) H(41) 119.8 . . . no
C(47) C(52) C(51) 120.5(4) . . . yes
C(47) C(52) H(42) 119.7 . . . no
C(51) C(52) H(42) 119.8 . . . no
P(3) C(53) C(54) 123.0(3) . . . yes
P(3) C(53) C(58) 117.8(2) . . . yes
C(54) C(53) C(58) 119.2(3) . . . yes
C(53) C(54) C(55) 120.4(3) . . . yes
C(53) C(54) H(43) 119.8 . . . no
C(55) C(54) H(43) 119.9 . . . no
C(54) C(55) C(56) 120.1(3) . . . yes
C(54) C(55) H(44) 119.8 . . . no
C(56) C(55) H(44) 120.1 . . . no
C(55) C(56) C(57) 120.1(3) . . . yes
C(55) C(56) H(45) 119.3 . . . no
C(57) C(56) H(45) 120.6 . . . no
C(56) C(57) C(58) 120.0(4) . . . yes
C(56) C(57) H(46) 119.8 . . . no
C(58) C(57) H(46) 120.2 . . . no
C(53) C(58) C(57) 120.2(3) . . . yes
C(53) C(58) H(47) 119.8 . . . no
C(57) C(58) H(47) 120.1 . . . no
P(3) C(59) C(60) 124.8(3) . . . yes
P(3) C(59) C(64) 117.0(3) . . . yes
C(60) C(59) C(64) 117.6(3) . . . yes
C(59) C(60) C(61) 120.7(4) . . . yes
C(59) C(60) H(48) 119.6 . . . no
C(61) C(60) H(48) 119.8 . . . no
C(60) C(61) C(62) 121.0(4) . . . yes
C(60) C(61) H(49) 120.0 . . . no
C(62) C(61) H(49) 119.0 . . . no
C(61) C(62) C(63) 118.7(4) . . . yes
C(61) C(62) H(50) 120.9 . . . no
C(63) C(62) H(50) 120.4 . . . no
C(62) C(63) C(64) 120.8(4) . . . yes
C(62) C(63) H(51) 118.7 . . . no
C(64) C(63) H(51) 120.5 . . . no
C(59) C(64) C(63) 121.2(3) . . . yes
C(59) C(64) H(52) 119.5 . . . no
C(63) C(64) H(52) 119.2 . . . no
P(3) C(65) C(66) 116.5(2) . . . yes
P(3) C(65) C(70) 124.9(3) . . . yes
C(66) C(65) C(70) 118.6(3) . . . yes
C(65) C(66) C(67) 120.5(3) . . . yes
C(65) C(66) H(53) 119.9 . . . no
C(67) C(66) H(53) 119.6 . . . no
C(66) C(67) C(68) 120.3(3) . . . yes
C(66) C(67) H(54) 119.9 . . . no
C(68) C(67) H(54) 119.7 . . . no
C(67) C(68) C(69) 120.1(3) . . . yes
C(67) C(68) H(55) 119.7 . . . no
C(69) C(68) H(55) 120.2 . . . no
C(68) C(69) C(70) 119.8(3) . . . yes
C(68) C(69) H(56) 120.6 . . . no
C(70) C(69) H(56) 119.6 . . . no
C(65) C(70) C(69) 120.7(3) . . . yes
C(65) C(70) H(57) 119.4 . . . no
C(69) C(70) H(57) 119.8 . . . no
P(4) C(71) C(72) 117.9(2) . . . yes
P(4) C(71) C(76) 123.7(3) . . . yes
C(72) C(71) C(76) 118.4(3) . . . yes
C(71) C(72) C(73) 121.4(3) . . . yes
C(71) C(72) H(58) 118.6 . . . no
C(73) C(72) H(58) 120.0 . . . no
C(72) C(73) C(74) 119.6(4) . . . yes
C(72) C(73) H(59) 119.8 . . . no
C(74) C(73) H(59) 120.5 . . . no
C(73) C(74) C(75) 119.8(4) . . . yes
C(73) C(74) H(60) 120.0 . . . no
C(75) C(74) H(60) 120.2 . . . no
C(74) C(75) C(76) 120.5(3) . . . yes
C(74) C(75) H(61) 119.9 . . . no
C(76) C(75) H(61) 119.6 . . . no
C(71) C(76) C(75) 120.3(4) . . . yes
C(71) C(76) H(62) 119.7 . . . no
C(75) C(76) H(62) 120.0 . . . no
P(4) C(77) C(78) 117.1(2) . . . yes
P(4) C(77) C(82) 124.1(3) . . . yes
C(78) C(77) C(82) 118.8(3) . . . yes
C(77) C(78) C(79) 120.3(3) . . . yes
C(77) C(78) H(63) 119.9 . . . no
C(79) C(78) H(63) 119.8 . . . no
C(78) C(79) C(80) 120.5(3) . . . yes
C(78) C(79) H(64) 119.6 . . . no
C(80) C(79) H(64) 119.9 . . . no
C(79) C(80) C(81) 119.7(3) . . . yes
C(79) C(80) H(65) 120.0 . . . no
C(81) C(80) H(65) 120.3 . . . no
C(80) C(81) C(82) 120.3(3) . . . yes
C(80) C(81) H(66) 119.8 . . . no
C(82) C(81) H(66) 119.9 . . . no
C(77) C(82) C(81) 120.5(3) . . . yes
C(77) C(82) H(67) 119.7 . . . no
C(81) C(82) H(67) 119.8 . . . no
P(4) C(83) C(84) 117.7(2) . . . yes
P(4) C(83) C(88) 123.2(3) . . . yes
C(84) C(83) C(88) 119.0(3) . . . yes
C(83) C(84) C(85) 121.1(3) . . . yes
C(83) C(84) H(68) 119.5 . . . no
C(85) C(84) H(68) 119.4 . . . no
C(84) C(85) C(86) 119.6(3) . . . yes
C(84) C(85) H(69) 119.9 . . . no
C(86) C(85) H(69) 120.5 . . . no
C(85) C(86) C(87) 119.9(3) . . . yes
C(85) C(86) H(70) 119.3 . . . no
C(87) C(86) H(70) 120.8 . . . no
C(86) C(87) C(88) 120.5(3) . . . yes
C(86) C(87) H(71) 119.4 . . . no
C(88) C(87) H(71) 120.1 . . . no
C(83) C(88) C(87) 119.8(3) . . . yes
C(83) C(88) H(72) 119.8 . . . no
C(87) C(88) H(72) 120.4 . . . no

loop_
_geom_bond_atom_site_label_1
_geom_bond_atom_site_label_2
_geom_bond_distance
_geom_bond_site_symmetry_1
_geom_bond_site_symmetry_2
_geom_bond_publ_flag
Br(1) Cu(1) 2.5536(5) . . yes
Br(1) Cu(2) 2.4793(5) . . yes
Br(2) Cu(1) 2.5384(5) . . yes
Br(2) Cu(2) 2.4891(5) . . yes
Br(3) Cu(3) 2.4902(5) . . yes
Br(3) Cu(3) 2.5167(5) . 2_564 yes
Br(4) Cu(4) 2.4816(5) . . yes
Br(4) Cu(4) 2.5813(5) . 2_556 yes
Cu(1) P(1) 2.2094(9) . . yes
Cu(1) N(1) 2.046(3) . . yes
Cu(2) P(2) 2.2044(9) . . yes
Cu(2) N(2) 2.052(3) . . yes
Cu(3) P(3) 2.2170(9) . . yes
Cu(3) N(3) 2.078(3) . . yes
Cu(4) P(4) 2.2195(9) . . yes
Cu(4) N(4) 2.080(3) . . yes
P(1) C(17) 1.834(3) . . yes
P(1) C(23) 1.828(3) . . yes
P(1) C(29) 1.828(4) . . yes
P(2) C(35) 1.825(4) . . yes
P(2) C(41) 1.826(3) . . yes
P(2) C(47) 1.823(3) . . yes
P(3) C(53) 1.843(3) . . yes
P(3) C(59) 1.824(3) . . yes
P(3) C(65) 1.824(3) . . yes
P(4) C(71) 1.832(3) . . yes
P(4) C(77) 1.830(3) . . yes
P(4) C(83) 1.834(3) . . yes
N(1) C(1) 1.376(4) . . yes
N(1) C(8) 1.314(4) . . yes
N(2) C(9) 1.309(4) . . yes
N(2) C(16) 1.375(4) . . yes
N(3) C(3) 1.384(4) . . yes
N(3) C(4) 1.323(4) . . yes
N(4) C(13) 1.319(4) . . yes
N(4) C(14) 1.374(4) . . yes
C(1) C(2) 1.364(5) . . yes
C(1) H(1) 0.954 . . no
C(2) C(3) 1.402(4) . . yes
C(2) H(2) 0.960 . . no
C(3) C(7) 1.415(4) . . yes
C(4) C(5) 1.410(5) . . yes
C(4) H(3) 0.953 . . no
C(5) C(6) 1.368(5) . . yes
C(5) H(4) 0.951 . . no
C(6) C(7) 1.416(4) . . yes
C(6) H(5) 0.959 . . no
C(7) C(8) 1.415(5) . . yes
C(8) H(6) 0.959 . . no
C(9) C(10) 1.412(4) . . yes
C(9) H(7) 0.958 . . no
C(10) C(11) 1.418(4) . . yes
C(10) C(14) 1.412(4) . . yes
C(11) C(12) 1.357(5) . . yes
C(11) H(8) 0.959 . . no
C(12) C(13) 1.412(4) . . yes
C(12) H(9) 0.954 . . no
C(13) H(10) 0.971 . . no
C(14) C(15) 1.410(4) . . yes
C(15) C(16) 1.357(4) . . yes
C(15) H(11) 0.956 . . no
C(16) H(12) 0.958 . . no
C(17) C(18) 1.390(5) . . yes
C(17) C(22) 1.392(5) . . yes
C(18) C(19) 1.398(5) . . yes
C(18) H(13) 0.964 . . no
C(19) C(20) 1.370(6) . . yes
C(19) H(14) 0.966 . . no
C(20) C(21) 1.374(7) . . yes
C(20) H(15) 0.958 . . no
C(21) C(22) 1.396(5) . . yes
C(21) H(16) 0.962 . . no
C(22) H(17) 0.960 . . no
C(23) C(24) 1.386(5) . . yes
C(23) C(28) 1.396(5) . . yes
C(24) C(25) 1.393(5) . . yes
C(24) H(18) 0.962 . . no
C(25) C(26) 1.377(5) . . yes
C(25) H(19) 0.960 . . no
C(26) C(27) 1.383(5) . . yes
C(26) H(20) 0.961 . . no
C(27) C(28) 1.389(5) . . yes
C(27) H(21) 0.964 . . no
C(28) H(22) 0.957 . . no
C(29) C(30) 1.390(5) . . yes
C(29) C(34) 1.392(5) . . yes
C(30) C(31) 1.388(5) . . yes
C(30) H(23) 0.969 . . no
C(31) C(32) 1.390(6) . . yes
C(31) H(24) 0.955 . . no
C(32) C(33) 1.368(6) . . yes
C(32) H(25) 0.961 . . no
C(33) C(34) 1.398(5) . . yes
C(33) H(26) 0.962 . . no
C(34) H(27) 0.958 . . no
C(35) C(36) 1.394(6) . . yes
C(35) C(40) 1.392(5) . . yes
C(36) C(37) 1.387(6) . . yes
C(36) H(28) 0.961 . . no
C(37) C(38) 1.375(9) . . yes
C(37) H(29) 0.971 . . no
C(38) C(39) 1.376(8) . . yes
C(38) H(30) 0.947 . . no
C(39) C(40) 1.383(6) . . yes
C(39) H(31) 0.961 . . no
C(40) H(32) 0.975 . . no
C(41) C(42) 1.393(5) . . yes
C(41) C(46) 1.392(5) . . yes
C(42) C(43) 1.387(5) . . yes
C(42) H(33) 0.961 . . no
C(43) C(44) 1.372(6) . . yes
C(43) H(34) 0.963 . . no
C(44) C(45) 1.379(5) . . yes
C(44) H(35) 0.966 . . no
C(45) C(46) 1.393(5) . . yes
C(45) H(36) 0.960 . . no
C(46) H(37) 0.963 . . no
C(47) C(48) 1.389(5) . . yes
C(47) C(52) 1.389(5) . . yes
C(48) C(49) 1.386(5) . . yes
C(48) H(38) 0.959 . . no
C(49) C(50) 1.372(6) . . yes
C(49) H(39) 0.963 . . no
C(50) C(51) 1.375(6) . . yes
C(50) H(40) 0.961 . . no
C(51) C(52) 1.391(5) . . yes
C(51) H(41) 0.964 . . no
C(52) H(42) 0.967 . . no
C(53) C(54) 1.387(5) . . yes
C(53) C(58) 1.390(5) . . yes
C(54) C(55) 1.382(5) . . yes
C(54) H(43) 0.963 . . no
C(55) C(56) 1.382(6) . . yes
C(55) H(44) 0.958 . . no
C(56) C(57) 1.374(5) . . yes
C(56) H(45) 0.955 . . no
C(57) C(58) 1.392(5) . . yes
C(57) H(46) 0.962 . . no
C(58) H(47) 0.960 . . no
C(59) C(60) 1.391(5) . . yes
C(59) C(64) 1.389(5) . . yes
C(60) C(61) 1.389(6) . . yes
C(60) H(48) 0.964 . . no
C(61) C(62) 1.377(6) . . yes
C(61) H(49) 0.957 . . no
C(62) C(63) 1.374(6) . . yes
C(62) H(50) 0.952 . . no
C(63) C(64) 1.384(5) . . yes
C(63) H(51) 0.961 . . no
C(64) H(52) 0.963 . . no
C(65) C(66) 1.390(5) . . yes
C(65) C(70) 1.395(5) . . yes
C(66) C(67) 1.395(5) . . yes
C(66) H(53) 0.961 . . no
C(67) C(68) 1.376(5) . . yes
C(67) H(54) 0.957 . . no
C(68) C(69) 1.381(5) . . yes
C(68) H(55) 0.960 . . no
C(69) C(70) 1.395(5) . . yes
C(69) H(56) 0.956 . . no
C(70) H(57) 0.955 . . no
C(71) C(72) 1.385(5) . . yes
C(71) C(76) 1.392(5) . . yes
C(72) C(73) 1.377(5) . . yes
C(72) H(58) 0.960 . . no
C(73) C(74) 1.386(6) . . yes
C(73) H(59) 0.962 . . no
C(74) C(75) 1.375(6) . . yes
C(74) H(60) 0.961 . . no
C(75) C(76) 1.386(5) . . yes
C(75) H(61) 0.958 . . no
C(76) H(62) 0.960 . . no
C(77) C(78) 1.393(5) . . yes
C(77) C(82) 1.386(5) . . yes
C(78) C(79) 1.391(5) . . yes
C(78) H(63) 0.960 . . no
C(79) C(80) 1.371(6) . . yes
C(79) H(64) 0.963 . . no
C(80) C(81) 1.383(5) . . yes
C(80) H(65) 0.956 . . no
C(81) C(82) 1.388(5) . . yes
C(81) H(66) 0.960 . . no
C(82) H(67) 0.966 . . no
C(83) C(84) 1.386(5) . . yes
C(83) C(88) 1.389(5) . . yes
C(84) C(85) 1.375(5) . . yes
C(84) H(68) 0.965 . . no
C(85) C(86) 1.385(5) . . yes
C(85) H(69) 0.958 . . no
C(86) C(87) 1.375(6) . . yes
C(86) H(70) 0.960 . . no
C(87) C(88) 1.388(5) . . yes
C(87) H(71) 0.963 . . no
C(88) H(72) 0.962 . . no

loop_
_geom_contact_atom_site_label_1
_geom_contact_atom_site_label_2
_geom_contact_distance
_geom_contact_site_symmetry_1
_geom_contact_site_symmetry_2
_geom_contact_publ_flag
Br(1) Cu(1) 2.5536(5) . . ?
Br(2) Cu(1) 2.5384(5) . . ?
Br(3) Cu(3) 2.5167(5) . 2_564 ?
Br(4) Cu(4) 2.5813(5) . 2_556 ?

loop_
_geom_torsion_atom_site_label_1
_geom_torsion_atom_site_label_2
_geom_torsion_atom_site_label_3
_geom_torsion_atom_site_label_4
_geom_torsion
_geom_torsion_site_symmetry_1
_geom_torsion_site_symmetry_2
_geom_torsion_site_symmetry_3
_geom_torsion_site_symmetry_4
_geom_torsion_publ_flag
Br(1) Cu(1) Br(2) Cu(2) 5.09(2) . . . . yes
Br(1) Cu(1) P(1) C(17) 85.8(1) . . . . yes
Br(1) Cu(1) P(1) C(23) -155.5(1) . . . . yes
Br(1) Cu(1) P(1) C(29) -36.4(1) . . . . yes
Br(1) Cu(1) N(1) C(1) -41.9(3) . . . . yes
Br(1) Cu(1) N(1) C(8) 137.1(2) . . . . yes
Br(1) Cu(2) Br(2) Cu(1) -5.32(2) . . . . yes
Br(1) Cu(2) P(2) C(35) -26.6(1) . . . . yes
Br(1) Cu(2) P(2) C(41) 91.9(1) . . . . yes
Br(1) Cu(2) P(2) C(47) -149.4(1) . . . . yes
Br(1) Cu(2) N(2) C(9) -45.7(2) . . . . yes
Br(1) Cu(2) N(2) C(16) 147.2(2) . . . . yes
Br(2) Cu(1) Br(1) Cu(2) -5.11(2) . . . . yes
Br(2) Cu(1) P(1) C(17) -163.6(1) . . . . yes
Br(2) Cu(1) P(1) C(23) -44.8(1) . . . . yes
Br(2) Cu(1) P(1) C(29) 74.2(1) . . . . yes
Br(2) Cu(1) N(1) C(1) -146.0(2) . . . . yes
Br(2) Cu(1) N(1) C(8) 33.0(3) . . . . yes
Br(2) Cu(2) Br(1) Cu(1) 5.29(2) . . . . yes
Br(2) Cu(2) P(2) C(35) 94.3(1) . . . . yes
Br(2) Cu(2) P(2) C(41) -147.2(1) . . . . yes
Br(2) Cu(2) P(2) C(47) -28.5(1) . . . . yes
Br(2) Cu(2) N(2) C(9) -156.4(2) . . . . yes
Br(2) Cu(2) N(2) C(16) 36.4(2) . . . . yes
Br(3) Cu(3) Br(3) Cu(3) 0.0 . . 2_564 2_564 yes
Br(3) Cu(3) P(3) C(53) 68.3(1) . . . . yes
Br(3) Cu(3) P(3) C(59) -49.0(1) . . . . yes
Br(3) Cu(3) P(3) C(65) -170.0(1) . . . . yes
Br(3) Cu(3) N(3) C(3) 72.8(2) . . . . yes
Br(3) Cu(3) N(3) C(4) -125.1(2) . . . . yes
Br(3) Cu(3) Br(3) Cu(3) 0.0000(1) . 2_564 2_564 . yes
Br(3) Cu(3) P(3) C(53) 45.2(1) . 2_564 2_564 2_564 yes
Br(3) Cu(3) P(3) C(59) 162.5(1) . 2_564 2_564 2_564 yes
Br(3) Cu(3) P(3) C(65) -76.6(1) . 2_564 2_564 2_564 yes
Br(3) Cu(3) N(3) C(3) 178.6(2) . 2_564 2_564 2_564 yes
Br(3) Cu(3) N(3) C(4) 16.5(2) . 2_564 2_564 2_564 yes
Br(4) Cu(4) Br(4) Cu(4) 0.0000(1) . . 2_556 2_556 yes
Br(4) Cu(4) P(4) C(71) 113.2(1) . . . . yes
Br(4) Cu(4) P(4) C(77) -9.5(1) . . . . yes
Br(4) Cu(4) P(4) C(83) -129.2(1) . . . . yes
Br(4) Cu(4) N(4) C(13) 131.9(2) . . . . yes
Br(4) Cu(4) N(4) C(14) -54.6(2) . . . . yes
Br(4) Cu(4) Br(4) Cu(4) 0.0 . 2_556 2_556 . yes
Br(4) Cu(4) P(4) C(71) 136.6(1) . 2_556 2_556 2_556 yes
Br(4) Cu(4) P(4) C(77) -100.7(1) . 2_556 2_556 2_556 yes
Br(4) Cu(4) P(4) C(83) 19.0(1) . 2_556 2_556 2_556 yes
Br(4) Cu(4) N(4) C(13) -27.4(2) . 2_556 2_556 2_556 yes
Br(4) Cu(4) N(4) C(14) 159.2(2) . 2_556 2_556 2_556 yes
Cu(1) Br(1) Cu(2) P(2) 128.88(3) . . . . yes
Cu(1) Br(1) Cu(2) N(2) -104.42(8) . . . . yes
Cu(1) Br(2) Cu(2) P(2) -132.67(3) . . . . yes
Cu(1) Br(2) Cu(2) N(2) 104.88(8) . . . . yes
Cu(1) P(1) C(17) C(18) 43.3(3) . . . . yes
Cu(1) P(1) C(17) C(22) -142.0(3) . . . . yes
Cu(1) P(1) C(23) C(24) -6.1(3) . . . . yes
Cu(1) P(1) C(23) C(28) 175.8(3) . . . . yes
Cu(1) P(1) C(29) C(30) 71.9(3) . . . . yes
Cu(1) P(1) C(29) C(34) -99.1(3) . . . . yes
Cu(1) N(1) C(1) C(2) 179.4(3) . . . . yes
Cu(1) N(1) C(8) C(7) -179.2(2) . . . . yes
Cu(2) Br(1) Cu(1) P(1) 108.83(3) . . . . yes
Cu(2) Br(1) Cu(1) N(1) -107.70(8) . . . . yes
Cu(2) Br(2) Cu(1) P(1) -111.67(3) . . . . yes
Cu(2) Br(2) Cu(1) N(1) 106.76(8) . . . . yes
Cu(2) P(2) C(35) C(36) -22.5(3) . . . . yes
Cu(2) P(2) C(35) C(40) 156.1(3) . . . . yes
Cu(2) P(2) C(41) C(42) 142.0(3) . . . . yes
Cu(2) P(2) C(41) C(46) -39.6(3) . . . . yes
Cu(2) P(2) C(47) C(48) 148.3(3) . . . . yes
Cu(2) P(2) C(47) C(52) -33.2(3) . . . . yes
Cu(2) N(2) C(9) C(10) -165.6(2) . . . . yes
Cu(2) N(2) C(16) C(15) 165.3(3) . . . . yes
Cu(3) Br(3) Cu(3) Br(3) 0.0 . . 2_564 2_564 yes
Cu(3) Br(3) Cu(3) P(3) -118.21(3) . . 2_564 2_564 yes
Cu(3) Br(3) Cu(3) N(3) 118.04(8) . . 2_564 2_564 yes
Cu(3) Br(3) Cu(3) Br(3) 0.0000(2) . 2_564 2_564 . yes
Cu(3) Br(3) Cu(3) P(3) 121.98(3) . 2_564 2_564 2_564 yes
Cu(3) Br(3) Cu(3) N(3) -109.24(9) . 2_564 2_564 2_564 yes
Cu(3) P(3) C(53) C(54) -174.2(2) . . . . yes
Cu(3) P(3) C(53) C(58) 5.9(3) . . . . yes
Cu(3) P(3) C(59) C(60) -102.0(3) . . . . yes
Cu(3) P(3) C(59) C(64) 68.7(3) . . . . yes
Cu(3) P(3) C(65) C(66) -15.8(3) . . . . yes
Cu(3) P(3) C(65) C(70) 163.2(3) . . . . yes
Cu(3) N(3) C(3) C(2) -17.8(4) . . . . yes
Cu(3) N(3) C(3) C(7) 161.1(2) . . . . yes
Cu(3) N(3) C(4) C(5) -162.7(3) . . . . yes
Cu(4) Br(4) Cu(4) Br(4) 0.0 . . 2_556 2_556 yes
Cu(4) Br(4) Cu(4) P(4) 123.19(3) . . 2_556 2_556 yes
Cu(4) Br(4) Cu(4) N(4) -109.34(7) . . 2_556 2_556 yes
Cu(4) Br(4) Cu(4) Br(4) 0.0 . 2_556 2_556 . yes
Cu(4) Br(4) Cu(4) P(4) -112.88(3) . 2_556 2_556 2_556 yes
Cu(4) Br(4) Cu(4) N(4) 106.67(8) . 2_556 2_556 2_556 yes
Cu(4) P(4) C(71) C(72) -22.5(3) . . . . yes
Cu(4) P(4) C(71) C(76) 157.2(3) . . . . yes
Cu(4) P(4) C(77) C(78) -26.2(3) . . . . yes
Cu(4) P(4) C(77) C(82) 150.9(3) . . . . yes
Cu(4) P(4) C(83) C(84) -47.1(3) . . . . yes
Cu(4) P(4) C(83) C(88) 129.5(3) . . . . yes
Cu(4) N(4) C(13) C(12) 173.4(3) . . . . yes
Cu(4) N(4) C(14) C(10) -171.7(2) . . . . yes
Cu(4) N(4) C(14) C(15) 8.8(4) . . . . yes
P(1) Cu(1) N(1) C(1) 88.5(3) . . . . yes
P(1) Cu(1) N(1) C(8) -92.5(3) . . . . yes
P(1) C(17) C(18) C(19) 172.9(3) . . . . yes
P(1) C(17) C(22) C(21) -173.7(3) . . . . yes
P(1) C(23) C(24) C(25) -179.3(3) . . . . yes
P(1) C(23) C(28) C(27) 179.8(3) . . . . yes
P(1) C(29) C(30) C(31) -174.0(3) . . . . yes
P(1) C(29) C(34) C(33) 173.0(3) . . . . yes
P(2) Cu(2) N(2) C(9) 83.0(2) . . . . yes
P(2) Cu(2) N(2) C(16) -84.2(2) . . . . yes
P(2) C(35) C(36) C(37) -179.7(3) . . . . yes
P(2) C(35) C(40) C(39) -179.2(3) . . . . yes
P(2) C(41) C(42) C(43) 175.7(3) . . . . yes
P(2) C(41) C(46) C(45) -176.1(3) . . . . yes
P(2) C(47) C(48) C(49) 178.1(3) . . . . yes
P(2) C(47) C(52) C(51) -177.3(3) . . . . yes
P(3) Cu(3) N(3) C(3) -54.0(2) . . . . yes
P(3) Cu(3) N(3) C(4) 108.1(2) . . . . yes
P(3) C(53) C(54) C(55) -178.0(3) . . . . yes
P(3) C(53) C(58) C(57) 179.0(3) . . . . yes
P(3) C(59) C(60) C(61) 171.9(4) . . . . yes
P(3) C(59) C(64) C(63) -173.0(3) . . . . yes
P(3) C(65) C(66) C(67) 178.2(3) . . . . yes
P(3) C(65) C(70) C(69) -177.6(3) . . . . yes
P(4) Cu(4) N(4) C(13) -88.9(2) . . . . yes
P(4) Cu(4) N(4) C(14) 84.6(2) . . . . yes
P(4) C(71) C(72) C(73) 179.9(3) . . . . yes
P(4) C(71) C(76) C(75) 179.7(3) . . . . yes
P(4) C(77) C(78) C(79) 175.1(3) . . . . yes
P(4) C(77) C(82) C(81) -175.3(3) . . . . yes
P(4) C(83) C(84) C(85) 177.3(3) . . . . yes
P(4) C(83) C(88) C(87) -175.0(3) . . . . yes
N(1) Cu(1) P(1) C(17) -40.5(2) . . . . yes
N(1) Cu(1) P(1) C(23) 78.2(2) . . . . yes
N(1) Cu(1) P(1) C(29) -162.8(2) . . . . yes
N(1) C(1) C(2) C(3) 0.3(5) . . . . yes
N(1) C(8) C(7) C(3) -0.6(5) . . . . yes
N(1) C(8) C(7) C(6) 180.0(3) . . . . yes
N(2) Cu(2) P(2) C(35) -148.9(2) . . . . yes
N(2) Cu(2) P(2) C(41) -30.4(1) . . . . yes
N(2) Cu(2) P(2) C(47) 88.3(1) . . . . yes
N(2) C(9) C(10) C(11) -179.5(3) . . . . yes
N(2) C(9) C(10) C(14) 0.1(5) . . . . yes
N(2) C(16) C(15) C(14) 0.7(5) . . . . yes
N(3) Cu(3) P(3) C(53) -162.7(1) . . . . yes
N(3) Cu(3) P(3) C(59) 80.0(1) . . . . yes
N(3) Cu(3) P(3) C(65) -41.0(1) . . . . yes
N(3) C(3) C(2) C(1) 177.9(3) . . . . yes
N(3) C(3) C(7) C(6) 1.7(5) . . . . yes
N(3) C(3) C(7) C(8) -177.7(3) . . . . yes
N(3) C(4) C(5) C(6) 1.1(6) . . . . yes
N(4) Cu(4) P(4) C(71) -21.3(2) . . . . yes
N(4) Cu(4) P(4) C(77) -143.9(1) . . . . yes
N(4) Cu(4) P(4) C(83) 96.4(1) . . . . yes
N(4) C(13) C(12) C(11) -0.8(5) . . . . yes
N(4) C(14) C(10) C(9) 178.8(3) . . . . yes
N(4) C(14) C(10) C(11) -1.6(5) . . . . yes
N(4) C(14) C(15) C(16) -179.2(3) . . . . yes
C(1) N(1) C(8) C(7) -0.2(5) . . . . yes
C(1) C(2) C(3) C(7) -1.0(5) . . . . yes
C(2) C(1) N(1) C(8) 0.4(5) . . . . yes
C(2) C(3) N(3) C(4) 179.7(3) . . . . yes
C(2) C(3) C(7) C(6) -179.4(3) . . . . yes
C(2) C(3) C(7) C(8) 1.2(5) . . . . yes
C(3) N(3) C(4) C(5) 0.0(5) . . . . yes
C(3) C(7) C(6) C(5) -0.6(5) . . . . yes
C(4) N(3) C(3) C(7) -1.4(4) . . . . yes
C(4) C(5) C(6) C(7) -0.7(5) . . . . yes
C(5) C(6) C(7) C(8) 178.8(3) . . . . yes
C(9) N(2) C(16) C(15) -2.4(5) . . . . yes
C(9) C(10) C(11) C(12) 179.7(3) . . . . yes
C(9) C(10) C(14) C(15) -1.7(4) . . . . yes
C(10) C(9) N(2) C(16) 1.9(5) . . . . yes
C(10) C(11) C(12) C(13) 1.0(5) . . . . yes
C(10) C(14) N(4) C(13) 1.8(4) . . . . yes
C(10) C(14) C(15) C(16) 1.3(4) . . . . yes
C(11) C(10) C(14) C(15) 177.9(3) . . . . yes
C(12) C(11) C(10) C(14) 0.1(5) . . . . yes
C(12) C(13) N(4) C(14) -0.6(5) . . . . yes
C(13) N(4) C(14) C(15) -177.7(3) . . . . yes
C(17) P(1) C(23) C(24) 122.0(3) . . . . yes
C(17) P(1) C(23) C(28) -56.1(3) . . . . yes
C(17) P(1) C(29) C(30) -56.8(3) . . . . yes
C(17) P(1) C(29) C(34) 132.2(3) . . . . yes
C(17) C(18) C(19) C(20) 1.3(6) . . . . yes
C(17) C(22) C(21) C(20) 1.2(7) . . . . yes
C(18) C(17) P(1) C(23) -84.9(3) . . . . yes
C(18) C(17) P(1) C(29) 167.8(3) . . . . yes
C(18) C(17) C(22) C(21) 0.9(6) . . . . yes
C(18) C(19) C(20) C(21) 0.9(6) . . . . yes
C(19) C(18) C(17) C(22) -2.1(6) . . . . yes
C(19) C(20) C(21) C(22) -2.1(7) . . . . yes
C(22) C(17) P(1) C(23) 89.8(3) . . . . yes
C(22) C(17) P(1) C(29) -17.5(4) . . . . yes
C(23) P(1) C(29) C(30) -160.9(3) . . . . yes
C(23) P(1) C(29) C(34) 28.0(3) . . . . yes
C(23) C(24) C(25) C(26) -0.3(5) . . . . yes
C(23) C(28) C(27) C(26) -0.8(6) . . . . yes
C(24) C(23) P(1) C(29) -128.7(3) . . . . yes
C(24) C(23) C(28) C(27) 1.7(5) . . . . yes
C(24) C(25) C(26) C(27) 1.2(6) . . . . yes
C(25) C(24) C(23) C(28) -1.2(5) . . . . yes
C(25) C(26) C(27) C(28) -0.7(6) . . . . yes
C(28) C(23) P(1) C(29) 53.2(3) . . . . yes
C(29) C(30) C(31) C(32) 1.6(6) . . . . yes
C(29) C(34) C(33) C(32) -0.1(5) . . . . yes
C(30) C(29) C(34) C(33) 1.9(5) . . . . yes
C(30) C(31) C(32) C(33) 0.2(6) . . . . yes
C(31) C(30) C(29) C(34) -2.7(5) . . . . yes
C(31) C(32) C(33) C(34) -1.0(6) . . . . yes
C(35) P(2) C(41) C(42) -91.8(3) . . . . yes
C(35) P(2) C(41) C(46) 86.7(3) . . . . yes
C(35) P(2) C(47) C(48) 19.6(4) . . . . yes
C(35) P(2) C(47) C(52) -161.9(3) . . . . yes
C(35) C(36) C(37) C(38) -0.9(6) . . . . yes
C(35) C(40) C(39) C(38) -1.1(6) . . . . yes
C(36) C(35) P(2) C(41) -148.1(3) . . . . yes
C(36) C(35) P(2) C(47) 105.8(3) . . . . yes
C(36) C(35) C(40) C(39) -0.6(6) . . . . yes
C(36) C(37) C(38) C(39) -0.8(7) . . . . yes
C(37) C(36) C(35) C(40) 1.6(6) . . . . yes
C(37) C(38) C(39) C(40) 1.8(7) . . . . yes
C(40) C(35) P(2) C(41) 30.5(3) . . . . yes
C(40) C(35) P(2) C(47) -75.6(3) . . . . yes
C(41) P(2) C(47) C(48) -86.1(3) . . . . yes
C(41) P(2) C(47) C(52) 92.4(3) . . . . yes
C(41) C(42) C(43) C(44) 1.2(6) . . . . yes
C(41) C(46) C(45) C(44) -0.5(5) . . . . yes
C(42) C(41) P(2) C(47) 16.1(3) . . . . yes
C(42) C(41) C(46) C(45) 2.4(5) . . . . yes
C(42) C(43) C(44) C(45) 0.8(6) . . . . yes
C(43) C(42) C(41) C(46) -2.7(5) . . . . yes
C(43) C(44) C(45) C(46) -1.1(6) . . . . yes
C(46) C(41) P(2) C(47) -165.5(3) . . . . yes
C(47) C(48) C(49) C(50) -0.5(6) . . . . yes
C(47) C(52) C(51) C(50) -1.3(7) . . . . yes
C(48) C(47) C(52) C(51) 1.3(6) . . . . yes
C(48) C(49) C(50) C(51) 0.6(7) . . . . yes
C(49) C(48) C(47) C(52) -0.4(6) . . . . yes
C(49) C(50) C(51) C(52) 0.3(7) . . . . yes
C(53) P(3) C(59) C(60) 133.2(3) . . . . yes
C(53) P(3) C(59) C(64) -56.1(3) . . . . yes
C(53) P(3) C(65) C(66) 111.4(3) . . . . yes
C(53) P(3) C(65) C(70) -69.6(3) . . . . yes
C(53) C(54) C(55) C(56) -1.4(6) . . . . yes
C(53) C(58) C(57) C(56) -0.7(6) . . . . yes
C(54) C(53) P(3) C(59) -50.9(3) . . . . yes
C(54) C(53) P(3) C(65) 60.1(3) . . . . yes
C(54) C(53) C(58) C(57) -0.9(5) . . . . yes
C(54) C(55) C(56) C(57) -0.3(6) . . . . yes
C(55) C(54) C(53) C(58) 2.0(5) . . . . yes
C(55) C(56) C(57) C(58) 1.3(6) . . . . yes
C(58) C(53) P(3) C(59) 129.2(3) . . . . yes
C(58) C(53) P(3) C(65) -119.8(3) . . . . yes
C(59) P(3) C(65) C(66) -140.6(3) . . . . yes
C(59) P(3) C(65) C(70) 38.5(4) . . . . yes
C(59) C(60) C(61) C(62) -0.4(7) . . . . yes
C(59) C(64) C(63) C(62) 1.1(6) . . . . yes
C(60) C(59) P(3) C(65) 22.7(4) . . . . yes
C(60) C(59) C(64) C(63) -1.6(6) . . . . yes
C(60) C(61) C(62) C(63) -0.2(7) . . . . yes
C(61) C(60) C(59) C(64) 1.3(6) . . . . yes
C(61) C(62) C(63) C(64) -0.1(7) . . . . yes
C(64) C(59) P(3) C(65) -166.6(3) . . . . yes
C(65) C(66) C(67) C(68) -0.6(6) . . . . yes
C(65) C(70) C(69) C(68) -0.3(6) . . . . yes
C(66) C(65) C(70) C(69) 1.4(6) . . . . yes
C(66) C(67) C(68) C(69) 1.7(6) . . . . yes
C(67) C(66) C(65) C(70) -1.0(5) . . . . yes
C(67) C(68) C(69) C(70) -1.2(6) . . . . yes
C(71) P(4) C(77) C(78) -155.1(3) . . . . yes
C(71) P(4) C(77) C(82) 22.1(3) . . . . yes
C(71) P(4) C(83) C(84) 78.2(3) . . . . yes
C(71) P(4) C(83) C(88) -105.1(3) . . . . yes
C(71) C(72) C(73) C(74) 0.1(6) . . . . yes
C(71) C(76) C(75) C(74) 0.8(6) . . . . yes
C(72) C(71) P(4) C(77) 106.4(3) . . . . yes
C(72) C(71) P(4) C(83) -145.1(3) . . . . yes
C(72) C(71) C(76) C(75) -0.7(5) . . . . yes
C(72) C(73) C(74) C(75) -0.1(6) . . . . yes
C(73) C(72) C(71) C(76) 0.3(5) . . . . yes
C(73) C(74) C(75) C(76) -0.4(6) . . . . yes
C(76) C(71) P(4) C(77) -73.9(3) . . . . yes
C(76) C(71) P(4) C(83) 34.5(3) . . . . yes
C(77) P(4) C(83) C(84) -173.6(3) . . . . yes
C(77) P(4) C(83) C(88) 3.1(3) . . . . yes
C(77) C(78) C(79) C(80) 0.7(6) . . . . yes
C(77) C(82) C(81) C(80) 0.2(6) . . . . yes
C(78) C(77) P(4) C(83) 97.6(3) . . . . yes
C(78) C(77) C(82) C(81) 1.8(5) . . . . yes
C(78) C(79) C(80) C(81) 1.4(6) . . . . yes
C(79) C(78) C(77) C(82) -2.2(6) . . . . yes
C(79) C(80) C(81) C(82) -1.8(6) . . . . yes
C(82) C(77) P(4) C(83) -85.3(3) . . . . yes
C(83) C(84) C(85) C(86) -1.9(6) . . . . yes
C(83) C(88) C(87) C(86) -2.3(6) . . . . yes
C(84) C(83) C(88) C(87) 1.6(5) . . . . yes
C(84) C(85) C(86) C(87) 1.2(6) . . . . yes
C(85) C(84) C(83) C(88) 0.5(5) . . . . yes
C(85) C(86) C(87) C(88) 0.9(6) . . . . yes
C(85) C(86) C(87) C(88) 0.9(6) . . . . yes
